data_7125740
loop_
_publ_author_name
'Kureja, Kunal'
'Zinke, Julian'
'Bruhn, Clemens'
'Siemeling, Ulrich'

_publ_section_title
;
 Imidazolium-benzimidazolates as convenient sources of
 donor-functionalised normal and abnormal N-heterocyclic carbenes.
;
_journal_issue 65
_journal_name_full 'Chemical communications (Cambridge, England)'
_journal_page_first 9705
_journal_page_last 9708
_journal_paper_doi 10.1039/c9cc05283f
_journal_volume 55
_journal_year 2019
_chemical_formula_moiety 'C13 H15 N4, Cl'
_chemical_formula_sum 'C13 H15 Cl N4'
_chemical_formula_weight 262.74
_space_group_crystal_system monoclinic
_space_group_IT_number 14
_space_group_name_Hall '-P 2yn'
_space_group_name_H-M_alt 'P 1 21/n 1'
_atom_sites_solution_hydrogens mixed
_audit_creation_method SHELXL-2017/1
_audit_update_record
;
2019-07-08 deposited with the CCDC.	2019-07-19 downloaded from the CCDC.
;
_cell_angle_alpha 90
_cell_angle_beta 104.920(4)
_cell_angle_gamma 90
_cell_formula_units_Z 8
_cell_length_a 13.8200(7)
_cell_length_b 11.3092(4)
_cell_length_c 16.8646(8)
_cell_measurement_reflns_used 11006
_cell_measurement_temperature 100(2)
_cell_measurement_theta_max 27.35
_cell_measurement_theta_min 1.52
_cell_volume 2547.0(2)
_computing_structure_refinement 'SHELXL-2017/1 (Sheldrick, 2017)'
_computing_structure_solution 'SHELXT 2014/5 (Sheldrick, 2014)'
_diffrn_ambient_temperature 100(2)
_diffrn_detector 'image plate (34 cm diameter)'
_diffrn_detector_area_resol_mean 6.67
_diffrn_detector_type 'STOE Imaging Plate'
_diffrn_measured_fraction_theta_full 0.999
_diffrn_measured_fraction_theta_max 0.999
_diffrn_measurement_details ' 132 frames, detector distance = 120 mm'
_diffrn_measurement_device '2-circle diffractometer'
_diffrn_measurement_device_type 'STOE IPDS II'
_diffrn_measurement_method 'rotation method, \w scans'
_diffrn_radiation_collimation '1.2, 0.6 mm diameter, multiple pinhole'
_diffrn_radiation_monochromator 'plane graphite'
_diffrn_radiation_polarisn_norm 270
_diffrn_radiation_probe x-ray
_diffrn_radiation_type 'Mo K\a'
_diffrn_radiation_wavelength 0.71073
_diffrn_reflns_av_R_equivalents 0.0463
_diffrn_reflns_av_unetI/netI 0.0504
_diffrn_reflns_Laue_measured_fraction_full 0.999
_diffrn_reflns_Laue_measured_fraction_max 0.999
_diffrn_reflns_limit_h_max 13
_diffrn_reflns_limit_h_min -16
_diffrn_reflns_limit_k_max 12
_diffrn_reflns_limit_k_min -13
_diffrn_reflns_limit_l_max 20
_diffrn_reflns_limit_l_min -20
_diffrn_reflns_number 10079
_diffrn_reflns_point_group_measured_fraction_full 0.999
_diffrn_reflns_point_group_measured_fraction_max 0.999
_diffrn_reflns_theta_full 25.242
_diffrn_reflns_theta_max 25.500
_diffrn_reflns_theta_min 1.705
_diffrn_source 'Genix Mo HF'
_diffrn_source_current 1.000
_diffrn_source_power 0.050
_diffrn_source_voltage 50
_exptl_absorpt_coefficient_mu 0.287
_exptl_absorpt_correction_T_max 0.9970
_exptl_absorpt_correction_T_min 0.8276
_exptl_absorpt_correction_type multi-scan
_exptl_absorpt_process_details
;
STOE X-Red32, absorption correction by Gaussian integration, analogous to
P. Coppens, "The Evaluation of Absorption and Extinction in Single-Crystal
Structure Analysis", published in: F. R. Ahmed (Editor), "Crystallographic
Computing", Munksgaard, Copenhagen (1970), 255 - 270.
Afterwards scaling of reflection intensities was performed within 
STOE LANA.
J. Koziskova et al., Acta Chimica Slovaca, 
vol. 9, no. 2, 2016, pp. 136 - 140.
;
_exptl_crystal_colour colorless
_exptl_crystal_density_diffrn 1.370
_exptl_crystal_description plate
_exptl_crystal_F_000 1104
_exptl_crystal_size_max 0.160
_exptl_crystal_size_mid 0.090
_exptl_crystal_size_min 0.020
_refine_diff_density_max 0.425
_refine_diff_density_min -0.505
_refine_diff_density_rms 0.089
_refine_ls_extinction_method none
_refine_ls_goodness_of_fit_ref 1.093
_refine_ls_hydrogen_treatment mixed
_refine_ls_matrix_type full
_refine_ls_number_parameters 335
_refine_ls_number_reflns 4743
_refine_ls_number_restraints 0
_refine_ls_restrained_S_all 1.093
_refine_ls_R_factor_all 0.0894
_refine_ls_R_factor_gt 0.0575
_refine_ls_shift/su_max 0.001
_refine_ls_shift/su_mean 0.000
_refine_ls_structure_factor_coef Fsqd
_refine_ls_weighting_details 'w=1/[\s^2^(Fo^2^)+(0.0731P)^2^+4.6226P] where P=(Fo^2^+2Fc^2^)/3'
_refine_ls_weighting_scheme calc
_refine_ls_wR_factor_gt 0.1383
_refine_ls_wR_factor_ref 0.1759
_reflns_Friedel_coverage 0.000
_reflns_number_gt 3462
_reflns_number_total 4743
_reflns_threshold_expression 'I > 2\s(I)'
_cod_data_source_file c9cc05283f2.cif
_cod_data_source_block i2927
_cod_original_sg_symbol_H-M 'P 21/n'
_cod_database_code 7125740
_shelx_shelxl_version_number 2017/1
_shelx_space_group_comment
;
The symmetry employed for this shelxl refinement is uniquely defined
by the following loop, which should always be used as a source of
symmetry information in preference to the above space-group names.
They are only intended as comments.
;
_shelx_estimated_absorpt_t_min 0.955
_shelx_estimated_absorpt_t_max 0.994

loop_
_space_group_symop_operation_xyz
'x, y, z'
'-x+1/2, y+1/2, -z+1/2'
'-x, -y, -z'
'x-1/2, -y-1/2, z-1/2'

loop_
_atom_site_label
_atom_site_type_symbol
_atom_site_fract_x
_atom_site_fract_y
_atom_site_fract_z
_atom_site_U_iso_or_equiv
_atom_site_adp_type
_atom_site_occupancy
_atom_site_site_symmetry_order
_atom_site_calc_flag
_atom_site_refinement_flags_posn
_atom_site_refinement_flags_adp
C1 C 0.7841(2) 0.5878(3) 0.7968(2) 0.0245(8) Uani 1 1 d . .
H1 H 0.734696 0.609257 0.748442 0.029 Uiso 1 1 calc R U
C2 C 0.9219(3) 0.5184(3) 0.8813(2) 0.0265(8) Uani 1 1 d . .
H2 H 0.985649 0.482123 0.900598 0.032 Uiso 1 1 calc R U
C3 C 0.8666(3) 0.5666(3) 0.9276(2) 0.0253(8) Uani 1 1 d . .
H3 H 0.883526 0.570620 0.985865 0.030 Uiso 1 1 calc R U
C4 C 0.6991(3) 0.6639(3) 0.8951(2) 0.0234(7) Uani 1 1 d . .
C5 C 0.5572(2) 0.7392(3) 0.8878(2) 0.0235(7) Uani 1 1 d . .
C6 C 0.4611(3) 0.7859(3) 0.8631(2) 0.0281(8) Uani 1 1 d . .
H6 H 0.423680 0.783613 0.807346 0.034 Uiso 1 1 calc R U
C7 C 0.4225(3) 0.8358(3) 0.9228(2) 0.0298(8) Uani 1 1 d . .
H7 H 0.357216 0.869027 0.907505 0.036 Uiso 1 1 calc R U
C8 C 0.4764(3) 0.8390(3) 1.0054(2) 0.0307(8) Uani 1 1 d . .
H8 H 0.446569 0.873142 1.044890 0.037 Uiso 1 1 calc R U
C9 C 0.5720(3) 0.7934(3) 1.0304(2) 0.0295(8) Uani 1 1 d . .
H9 H 0.609154 0.796201 1.086261 0.035 Uiso 1 1 calc R U
C10 C 0.6113(2) 0.7434(3) 0.9707(2) 0.0235(7) Uani 1 1 d . .
C11 C 0.9075(3) 0.4919(3) 0.7298(2) 0.0263(8) Uani 1 1 d . .
H11 H 0.934700 0.410095 0.741838 0.032 Uiso 1 1 calc R U
C12 C 0.8237(3) 0.4879(3) 0.6513(2) 0.0283(8) Uani 1 1 d . .
H12A H 0.767747 0.441489 0.660503 0.034 Uiso 1 1 calc R U
H12B H 0.848395 0.451168 0.607630 0.034 Uiso 1 1 calc R U
H12C H 0.800989 0.568535 0.635059 0.034 Uiso 1 1 calc R U
C13 C 0.9925(3) 0.5722(3) 0.7235(2) 0.0306(8) Uani 1 1 d . .
H13A H 0.967206 0.652720 0.710721 0.037 Uiso 1 1 calc R U
H13B H 1.021666 0.543661 0.679826 0.037 Uiso 1 1 calc R U
H13C H 1.043969 0.572124 0.775793 0.037 Uiso 1 1 calc R U
C14 C 0.4809(3) 0.6044(3) 0.6676(2) 0.0248(8) Uani 1 1 d . .
H14 H 0.528964 0.626362 0.716545 0.030 Uiso 1 1 calc R U
C15 C 0.3464(3) 0.5322(3) 0.5815(2) 0.0278(8) Uani 1 1 d . .
H15 H 0.283636 0.494157 0.561138 0.033 Uiso 1 1 calc R U
C16 C 0.4032(3) 0.5813(3) 0.5361(2) 0.0287(8) Uani 1 1 d . .
H16 H 0.388469 0.584546 0.477905 0.034 Uiso 1 1 calc R U
C17 C 0.5671(3) 0.6890(3) 0.5748(2) 0.0242(7) Uani 1 1 d . .
C18 C 0.7054(3) 0.7787(3) 0.5904(2) 0.0243(7) Uani 1 1 d . .
C19 C 0.7980(3) 0.8315(3) 0.6195(2) 0.0289(8) Uani 1 1 d . .
H19 H 0.831888 0.829568 0.676202 0.035 Uiso 1 1 calc R U
C20 C 0.8394(3) 0.8871(3) 0.5630(2) 0.0288(8) Uani 1 1 d . .
H20 H 0.903349 0.923200 0.581338 0.035 Uiso 1 1 calc R U
C21 C 0.7897(3) 0.8919(3) 0.4795(2) 0.0296(8) Uani 1 1 d . .
H21 H 0.820221 0.931788 0.442682 0.035 Uiso 1 1 calc R U
C22 C 0.6972(3) 0.8397(3) 0.4497(2) 0.0296(8) Uani 1 1 d . .
H22 H 0.663501 0.842480 0.392994 0.035 Uiso 1 1 calc R U
C23 C 0.6557(3) 0.7829(3) 0.5059(2) 0.0242(7) Uani 1 1 d . .
C24 C 0.3616(3) 0.5102(3) 0.7356(2) 0.0286(8) Uani 1 1 d . .
H24 H 0.411856 0.538218 0.785946 0.034 Uiso 1 1 calc R U
C25 C 0.2625(3) 0.5691(3) 0.7339(2) 0.0326(9) Uani 1 1 d . .
H25A H 0.270407 0.655150 0.733224 0.039 Uiso 1 1 calc R U
H25B H 0.241116 0.545999 0.782804 0.039 Uiso 1 1 calc R U
H25C H 0.211872 0.544138 0.684618 0.039 Uiso 1 1 calc R U
C26 C 0.3569(3) 0.3775(3) 0.7401(3) 0.0351(9) Uani 1 1 d . .
H26A H 0.306704 0.347517 0.692247 0.042 Uiso 1 1 calc R U
H26B H 0.338477 0.354416 0.790331 0.042 Uiso 1 1 calc R U
H26C H 0.422567 0.344055 0.740822 0.042 Uiso 1 1 calc R U
Cl1 Cl 0.85921(6) 0.64565(7) 1.13487(5) 0.0274(2) Uani 1 1 d . .
Cl2 Cl 0.41538(6) 0.65504(8) 0.33853(5) 0.0283(2) Uani 1 1 d . .
N1 N 0.8688(2) 0.5315(3) 0.79973(17) 0.0243(6) Uani 1 1 d . .
N2 N 0.7803(2) 0.6092(3) 0.87449(17) 0.0238(6) Uani 1 1 d . .
N3 N 0.7033(2) 0.6946(3) 0.97300(18) 0.0255(7) Uani 1 1 d . .
H3A H 0.754(3) 0.684(4) 1.015(3) 0.031 Uiso 1 1 d . U
N4 N 0.6148(2) 0.6862(3) 0.84118(17) 0.0251(7) Uani 1 1 d . .
N5 N 0.3966(2) 0.5477(3) 0.66361(18) 0.0268(7) Uani 1 1 d . .
N6 N 0.4873(2) 0.6258(3) 0.59145(17) 0.0251(7) Uani 1 1 d . .
N7 N 0.5659(2) 0.7249(3) 0.49836(18) 0.0263(7) Uani 1 1 d . .
H7A H 0.518(3) 0.707(4) 0.450(2) 0.032 Uiso 1 1 d . U
N8 N 0.6467(2) 0.7175(3) 0.63259(17) 0.0260(7) Uani 1 1 d . .

loop_
_atom_site_aniso_label
_atom_site_aniso_U_11
_atom_site_aniso_U_22
_atom_site_aniso_U_33
_atom_site_aniso_U_23
_atom_site_aniso_U_13
_atom_site_aniso_U_12
C1 0.0198(16) 0.0239(18) 0.0267(18) 0.0019(14) 0.0002(14) -0.0011(14)
C2 0.0250(18) 0.0230(18) 0.0258(19) 0.0036(14) -0.0036(14) 0.0003(14)
C3 0.0276(18) 0.0216(18) 0.0232(17) 0.0036(14) 0.0001(14) 0.0011(14)
C4 0.0246(17) 0.0182(17) 0.0251(18) -0.0006(14) 0.0022(14) -0.0025(14)
C5 0.0243(17) 0.0199(17) 0.0247(18) 0.0009(14) 0.0034(14) 0.0005(14)
C6 0.0282(19) 0.0263(19) 0.0264(18) 0.0011(15) 0.0010(15) -0.0005(15)
C7 0.0257(18) 0.0266(19) 0.035(2) -0.0003(16) 0.0043(16) 0.0031(15)
C8 0.032(2) 0.028(2) 0.032(2) -0.0042(16) 0.0077(16) 0.0019(16)
C9 0.032(2) 0.0269(19) 0.0264(19) -0.0019(15) 0.0016(15) 0.0001(16)
C10 0.0251(17) 0.0189(17) 0.0238(18) 0.0022(14) 0.0012(14) 0.0005(14)
C11 0.0265(18) 0.0231(18) 0.0267(18) -0.0028(15) 0.0023(15) -0.0012(15)
C12 0.0302(19) 0.0246(19) 0.0265(19) -0.0026(15) 0.0008(15) 0.0022(15)
C13 0.0309(19) 0.032(2) 0.0270(18) -0.0029(16) 0.0040(15) 0.0004(16)
C14 0.0260(18) 0.0210(17) 0.0243(18) 0.0001(14) 0.0010(14) 0.0012(14)
C15 0.0249(18) 0.0246(19) 0.0297(19) 0.0006(15) -0.0005(15) 0.0030(15)
C16 0.0339(19) 0.0239(19) 0.0247(18) -0.0046(15) 0.0012(15) -0.0035(16)
C17 0.0272(18) 0.0173(17) 0.0258(18) 0.0030(14) 0.0027(14) 0.0039(14)
C18 0.0280(18) 0.0184(17) 0.0248(18) 0.0007(14) 0.0037(14) 0.0030(14)
C19 0.0323(19) 0.0223(18) 0.0282(19) -0.0022(15) 0.0005(15) 0.0032(15)
C20 0.0310(19) 0.0206(18) 0.033(2) -0.0010(15) 0.0040(16) -0.0013(15)
C21 0.0312(19) 0.0244(19) 0.034(2) 0.0008(16) 0.0102(16) -0.0002(16)
C22 0.035(2) 0.0255(19) 0.0262(18) 0.0004(15) 0.0044(16) 0.0033(16)
C23 0.0262(18) 0.0169(17) 0.0259(18) -0.0014(14) 0.0000(14) -0.0014(14)
C24 0.0278(18) 0.0272(19) 0.0295(19) 0.0038(15) 0.0051(15) 0.0021(15)
C25 0.034(2) 0.030(2) 0.035(2) -0.0037(17) 0.0103(16) -0.0012(16)
C26 0.037(2) 0.028(2) 0.039(2) 0.0067(17) 0.0079(18) 0.0005(17)
Cl1 0.0299(5) 0.0241(5) 0.0246(4) 0.0001(3) 0.0003(3) 0.0007(3)
Cl2 0.0305(5) 0.0262(5) 0.0249(4) -0.0006(3) 0.0009(3) 0.0006(4)
N1 0.0262(15) 0.0204(15) 0.0235(15) -0.0014(12) 0.0015(12) 0.0002(12)
N2 0.0222(14) 0.0233(15) 0.0236(15) 0.0019(12) 0.0018(12) 0.0005(12)
N3 0.0259(16) 0.0253(16) 0.0215(15) 0.0008(12) -0.0006(12) 0.0022(13)
N4 0.0261(15) 0.0209(15) 0.0253(15) -0.0011(12) 0.0015(12) 0.0009(12)
N5 0.0289(16) 0.0241(16) 0.0252(15) 0.0016(12) 0.0032(12) 0.0009(13)
N6 0.0246(15) 0.0230(16) 0.0257(15) 0.0003(12) 0.0032(12) -0.0018(12)
N7 0.0270(16) 0.0270(16) 0.0220(15) 0.0006(13) 0.0010(12) -0.0002(13)
N8 0.0254(15) 0.0224(15) 0.0262(15) 0.0017(12) -0.0006(12) 0.0005(12)

loop_
_atom_type_symbol
_atom_type_description
_atom_type_scat_dispersion_real
_atom_type_scat_dispersion_imag
_atom_type_scat_source
C C 0.0033 0.0016 'International Tables Vol C Tables 4.2.6.8 and 6.1.1.4'
H H 0.0000 0.0000 'International Tables Vol C Tables 4.2.6.8 and 6.1.1.4'
Cl Cl 0.1484 0.1585 'International Tables Vol C Tables 4.2.6.8 and 6.1.1.4'
N N 0.0061 0.0033 'International Tables Vol C Tables 4.2.6.8 and 6.1.1.4'

loop_
_geom_angle_atom_site_label_1
_geom_angle_atom_site_label_2
_geom_angle_atom_site_label_3
_geom_angle
N1 C1 N2 107.8(3)
N1 C1 H1 126.1
N2 C1 H1 126.1
C3 C2 N1 107.4(3)
C3 C2 H2 126.3
N1 C2 H2 126.3
C2 C3 N2 106.8(3)
C2 C3 H3 126.6
N2 C3 H3 126.6
N4 C4 N3 115.9(3)
N4 C4 N2 122.8(3)
N3 C4 N2 121.3(3)
N4 C5 C6 129.6(3)
N4 C5 C10 110.0(3)
C6 C5 C10 120.5(3)
C7 C6 C5 117.2(3)
C7 C6 H6 121.4
C5 C6 H6 121.4
C6 C7 C8 122.1(3)
C6 C7 H7 118.9
C8 C7 H7 118.9
C9 C8 C7 121.1(3)
C9 C8 H8 119.5
C7 C8 H8 119.5
C8 C9 C10 117.1(3)
C8 C9 H9 121.4
C10 C9 H9 121.4
N3 C10 C9 132.6(3)
N3 C10 C5 105.4(3)
C9 C10 C5 122.0(3)
N1 C11 C13 108.8(3)
N1 C11 C12 110.6(3)
C13 C11 C12 112.9(3)
N1 C11 H11 108.1
C13 C11 H11 108.1
C12 C11 H11 108.1
C11 C12 H12A 109.5
C11 C12 H12B 109.5
H12A C12 H12B 109.5
C11 C12 H12C 109.5
H12A C12 H12C 109.5
H12B C12 H12C 109.5
C11 C13 H13A 109.5
C11 C13 H13B 109.5
H13A C13 H13B 109.5
C11 C13 H13C 109.5
H13A C13 H13C 109.5
H13B C13 H13C 109.5
N5 C14 N6 108.5(3)
N5 C14 H14 125.7
N6 C14 H14 125.7
C16 C15 N5 107.4(3)
C16 C15 H15 126.3
N5 C15 H15 126.3
C15 C16 N6 106.1(3)
C15 C16 H16 127.0
N6 C16 H16 127.0
N8 C17 N7 116.0(3)
N8 C17 N6 122.1(3)
N7 C17 N6 121.9(3)
C19 C18 N8 129.8(3)
C19 C18 C23 120.6(3)
N8 C18 C23 109.6(3)
C18 C19 C20 117.4(3)
C18 C19 H19 121.3
C20 C19 H19 121.3
C19 C20 C21 121.9(3)
C19 C20 H20 119.1
C21 C20 H20 119.1
C22 C21 C20 121.3(4)
C22 C21 H21 119.4
C20 C21 H21 119.4
C21 C22 C23 117.1(3)
C21 C22 H22 121.4
C23 C22 H22 121.4
N7 C23 C22 132.7(3)
N7 C23 C18 105.6(3)
C22 C23 C18 121.7(3)
N5 C24 C26 110.8(3)
N5 C24 C25 110.1(3)
C26 C24 C25 112.9(3)
N5 C24 H24 107.6
C26 C24 H24 107.6
C25 C24 H24 107.6
C24 C25 H25A 109.5
C24 C25 H25B 109.5
H25A C25 H25B 109.5
C24 C25 H25C 109.5
H25A C25 H25C 109.5
H25B C25 H25C 109.5
C24 C26 H26A 109.5
C24 C26 H26B 109.5
H26A C26 H26B 109.5
C24 C26 H26C 109.5
H26A C26 H26C 109.5
H26B C26 H26C 109.5
C1 N1 C2 109.0(3)
C1 N1 C11 127.7(3)
C2 N1 C11 123.2(3)
C1 N2 C3 109.0(3)
C1 N2 C4 123.7(3)
C3 N2 C4 127.3(3)
C4 N3 C10 105.5(3)
C4 N3 H3A 126(3)
C10 N3 H3A 129(3)
C4 N4 C5 103.2(3)
C14 N5 C15 108.7(3)
C14 N5 C24 124.7(3)
C15 N5 C24 126.6(3)
C14 N6 C16 109.3(3)
C14 N6 C17 122.5(3)
C16 N6 C17 128.2(3)
C17 N7 C23 105.4(3)
C17 N7 H7A 127(2)
C23 N7 H7A 127(2)
C17 N8 C18 103.3(3)

loop_
_geom_bond_atom_site_label_1
_geom_bond_atom_site_label_2
_geom_bond_distance
C1 N1 1.322(4)
C1 N2 1.347(4)
C1 H1 0.9500
C2 C3 1.342(5)
C2 N1 1.390(4)
C2 H2 0.9500
C3 N2 1.381(4)
C3 H3 0.9500
C4 N4 1.305(4)
C4 N3 1.346(5)
C4 N2 1.402(4)
C5 N4 1.389(4)
C5 C6 1.390(5)
C5 C10 1.407(5)
C6 C7 1.376(5)
C6 H6 0.9500
C7 C8 1.401(5)
C7 H7 0.9500
C8 C9 1.379(5)
C8 H8 0.9500
C9 C10 1.383(5)
C9 H9 0.9500
C10 N3 1.378(4)
C11 N1 1.484(5)
C11 C13 1.510(5)
C11 C12 1.519(5)
C11 H11 1.0000
C12 H12A 0.9800
C12 H12B 0.9800
C12 H12C 0.9800
C13 H13A 0.9800
C13 H13B 0.9800
C13 H13C 0.9800
C14 N5 1.315(5)
C14 N6 1.332(4)
C14 H14 0.9500
C15 C16 1.349(5)
C15 N5 1.391(4)
C15 H15 0.9500
C16 N6 1.385(4)
C16 H16 0.9500
C17 N8 1.308(4)
C17 N7 1.348(5)
C17 N6 1.401(5)
C18 C19 1.383(5)
C18 N8 1.393(5)
C18 C23 1.414(5)
C19 C20 1.384(5)
C19 H19 0.9500
C20 C21 1.399(5)
C20 H20 0.9500
C21 C22 1.379(5)
C21 H21 0.9500
C22 C23 1.386(5)
C22 H22 0.9500
C23 N7 1.381(5)
C24 N5 1.481(5)
C24 C26 1.505(5)
C24 C25 1.517(5)
C24 H24 1.0000
C25 H25A 0.9800
C25 H25B 0.9800
C25 H25C 0.9800
C26 H26A 0.9800
C26 H26B 0.9800
C26 H26C 0.9800
N3 H3A 0.87(4)
N7 H7A 0.93(4)
